data_7033551
loop_
_publ_author_name
'Borau-Garcia, J'
'Gutsulyak, D. V.'
'Burford, R. J.'
'Piers, W. E.'

_publ_section_title
;
 Selective hydration of nitriles to amides catalysed by PCP pincer
 supported nickel(ii) complexes.
;
_journal_issue 27
_journal_name_full 'Dalton transactions (Cambridge, England : 2003)'
_journal_page_first 12082
_journal_page_last 12085
_journal_paper_doi 10.1039/c4dt03902e
_journal_volume 44
_journal_year 2015
_chemical_formula_moiety 'C32 H43 N Ni O P2'
_chemical_formula_sum 'C32 H43 N Ni O P2'
_chemical_formula_weight 578.32
_chemical_name_systematic
;
 ?
;
_space_group_IT_number 4
_symmetry_cell_setting monoclinic
_symmetry_space_group_name_Hall 'P 2yb'
_symmetry_space_group_name_H-M 'P 1 21 1'
_atom_sites_solution_hydrogens geom
_atom_sites_solution_primary direct
_atom_sites_solution_secondary difmap
_audit_creation_method SHELXL-97
_audit_update_record
;
2014-12-15 deposited with the CCDC.
2015-01-06 downloaded from the CCDC.
;
_cell_angle_alpha 90.00
_cell_angle_beta 96.579(3)
_cell_angle_gamma 90.00
_cell_formula_units_Z 2
_cell_length_a 10.6682(3)
_cell_length_b 13.0871(5)
_cell_length_c 10.8509(4)
_cell_measurement_reflns_used 11685
_cell_measurement_temperature 173(2)
_cell_measurement_theta_max 27.00
_cell_measurement_theta_min 2.47
_cell_volume 1504.98(9)
_computing_structure_refinement 'SHELXL-97 (Sheldrick, 1997)'
_diffrn_ambient_temperature 173(2)
_diffrn_measured_fraction_theta_full 0.996
_diffrn_measured_fraction_theta_max 0.996
_diffrn_radiation_monochromator graphite
_diffrn_radiation_source 'fine-focus sealed tube'
_diffrn_radiation_type MoK\a
_diffrn_radiation_wavelength 0.71073
_diffrn_reflns_av_R_equivalents 0.0470
_diffrn_reflns_av_sigmaI/netI 0.0567
_diffrn_reflns_limit_h_max 13
_diffrn_reflns_limit_h_min -13
_diffrn_reflns_limit_k_max 16
_diffrn_reflns_limit_k_min -16
_diffrn_reflns_limit_l_max 13
_diffrn_reflns_limit_l_min -13
_diffrn_reflns_number 11685
_diffrn_reflns_theta_full 27.00
_diffrn_reflns_theta_max 27.00
_diffrn_reflns_theta_min 2.47
_exptl_absorpt_coefficient_mu 0.776
_exptl_absorpt_correction_T_max 0.9549
_exptl_absorpt_correction_T_min 0.9405
_exptl_absorpt_correction_type multi-scan
_exptl_absorpt_process_details 'SORTAV: (Blessing, 1997)'
_exptl_crystal_colour Orange
_exptl_crystal_density_diffrn 1.276
_exptl_crystal_density_method 'not measured'
_exptl_crystal_description Block
_exptl_crystal_F_000 616
_exptl_crystal_size_max 0.08
_exptl_crystal_size_mid 0.06
_exptl_crystal_size_min 0.06
_refine_diff_density_max 0.618
_refine_diff_density_min -0.269
_refine_diff_density_rms 0.065
_refine_ls_abs_structure_details 'Flack H D (1983), Acta Cryst. A39, 876-881'
_refine_ls_abs_structure_Flack 0.031(16)
_refine_ls_extinction_method none
_refine_ls_goodness_of_fit_ref 1.093
_refine_ls_hydrogen_treatment mixed
_refine_ls_matrix_type full
_refine_ls_number_parameters 338
_refine_ls_number_reflns 6353
_refine_ls_number_restraints 1
_refine_ls_restrained_S_all 1.093
_refine_ls_R_factor_all 0.0609
_refine_ls_R_factor_gt 0.0507
_refine_ls_shift/su_max 0.001
_refine_ls_shift/su_mean 0.000
_refine_ls_structure_factor_coef Fsqd
_refine_ls_weighting_details 'calc w=1/[\s^2^(Fo^2^)+(0.0149P)^2^+2.3150P] where P=(Fo^2^+2Fc^2^)/3'
_refine_ls_weighting_scheme calc
_refine_ls_wR_factor_gt 0.1002
_refine_ls_wR_factor_ref 0.1068
_reflns_number_gt 5633
_reflns_number_total 6353
_reflns_threshold_expression >2sigma(I)
_cod_data_source_file c4dt03902e2.cif
_cod_data_source_block shelxl
_cod_depositor_comments
;
The following automatic conversions were performed:

'_symmetry_cell_setting' value 'Monoclinic' changed to 'monoclinic'
according to
/usr/data/users/saulius/crontab/automatic-downloads/rss-feeds/RSC/lib/dictionaries/cif_core.dic
dictionary named 'cif_core.dic' version 2.4.2 from
2011-04-26.

'_exptl_absorpt_correction_type' value 'Multi-scan'
changed to 'multi-scan' according to
/usr/data/users/saulius/crontab/automatic-downloads/rss-feeds/RSC/lib/dictionaries/cif_core.dic
dictionary named 'cif_core.dic' version 2.4.2 from 2011-04-26.

Automatic conversion script
Id: cif_fix_values 2935 2014-11-11 08:27:57Z andrius 

 Adding full bibliography for 7033549--7033554.cif.
;
_cod_original_sg_symbol_H-M 'P 21'
_cod_database_code 7033551

loop_
_symmetry_equiv_pos_as_xyz
'x, y, z'
'-x, y+1/2, -z'

loop_
_atom_site_label
_atom_site_type_symbol
_atom_site_fract_x
_atom_site_fract_y
_atom_site_fract_z
_atom_site_U_iso_or_equiv
_atom_site_adp_type
_atom_site_occupancy
_atom_site_symmetry_multiplicity
_atom_site_calc_flag
_atom_site_refinement_flags
C1 C 1.1073(4) 0.1273(3) 0.4030(4) 0.0280(9) Uani 1 1 d .
H1 H 1.0748 0.1882 0.4450 0.034 Uiso 1 1 calc R
C2 C 1.2351(4) 0.1607(3) 0.3700(4) 0.0306(9) Uani 1 1 d .
C3 C 1.2614(4) 0.1539(3) 0.2482(4) 0.0312(9) Uani 1 1 d .
C4 C 1.3761(4) 0.1858(4) 0.2140(5) 0.0435(11) Uani 1 1 d .
H4 H 1.3938 0.1783 0.1306 0.052 Uiso 1 1 calc R
C5 C 1.4650(4) 0.2289(4) 0.3017(5) 0.0483(13) Uani 1 1 d .
H5 H 1.5439 0.2509 0.2787 0.058 Uiso 1 1 calc R
C6 C 1.4391(4) 0.2396(4) 0.4214(5) 0.0487(13) Uani 1 1 d .
H6 H 1.4994 0.2707 0.4810 0.058 Uiso 1 1 calc R
C7 C 1.3263(4) 0.2059(3) 0.4558(5) 0.0398(11) Uani 1 1 d .
H7 H 1.3099 0.2133 0.5396 0.048 Uiso 1 1 calc R
C8 C 1.1094(4) 0.0432(3) 0.4986(4) 0.0313(9) Uani 1 1 d .
C9 C 0.9916(4) 0.0051(3) 0.5233(4) 0.0318(9) Uani 1 1 d .
C10 C 0.9848(5) -0.0663(4) 0.6164(4) 0.0396(11) Uani 1 1 d .
H10 H 0.9048 -0.0906 0.6339 0.048 Uiso 1 1 calc R
C11 C 1.0928(5) -0.1025(4) 0.6837(4) 0.0460(12) Uani 1 1 d .
H11 H 1.0874 -0.1501 0.7491 0.055 Uiso 1 1 calc R
C12 C 1.2079(5) -0.0695(4) 0.6559(5) 0.0450(12) Uani 1 1 d .
H12 H 1.2826 -0.0964 0.7003 0.054 Uiso 1 1 calc R
C13 C 1.2171(4) 0.0024(3) 0.5641(4) 0.0382(10) Uani 1 1 d .
H13 H 1.2979 0.0240 0.5457 0.046 Uiso 1 1 calc R
C14 C 1.1696(5) -0.0192(3) 0.0915(4) 0.0386(10) Uani 1 1 d .
H14 H 1.0945 -0.0445 0.0363 0.046 Uiso 1 1 calc R
C15 C 1.2797(5) -0.0202(4) 0.0150(5) 0.0555(15) Uani 1 1 d .
H15A H 1.2629 0.0273 -0.0548 0.083 Uiso 1 1 calc R
H15B H 1.2909 -0.0893 -0.0166 0.083 Uiso 1 1 calc R
H15C H 1.3566 0.0008 0.0670 0.083 Uiso 1 1 calc R
C16 C 1.1902(5) -0.0928(4) 0.1994(5) 0.0523(14) Uani 1 1 d .
H16A H 1.1174 -0.0907 0.2467 0.079 Uiso 1 1 calc R
H16B H 1.2665 -0.0733 0.2533 0.079 Uiso 1 1 calc R
H16C H 1.2003 -0.1622 0.1680 0.079 Uiso 1 1 calc R
C17 C 1.1194(4) 0.1910(3) 0.0115(4) 0.0356(10) Uani 1 1 d .
H17 H 1.2061 0.1951 -0.0148 0.043 Uiso 1 1 calc R
C18 C 1.0315(5) 0.1520(4) -0.0989(4) 0.0501(13) Uani 1 1 d .
H18A H 1.0576 0.0832 -0.1210 0.075 Uiso 1 1 calc R
H18B H 1.0353 0.1980 -0.1696 0.075 Uiso 1 1 calc R
H18C H 0.9449 0.1497 -0.0771 0.075 Uiso 1 1 calc R
C19 C 1.0829(6) 0.2978(4) 0.0490(5) 0.0553(14) Uani 1 1 d .
H19A H 1.1417 0.3211 0.1194 0.083 Uiso 1 1 calc R
H19B H 0.9970 0.2968 0.0728 0.083 Uiso 1 1 calc R
H19C H 1.0863 0.3446 -0.0211 0.083 Uiso 1 1 calc R
C20 C 0.7654(4) -0.0653(3) 0.3780(4) 0.0346(10) Uani 1 1 d .
H20 H 0.7500 -0.0966 0.4591 0.042 Uiso 1 1 calc R
C21 C 0.6375(5) -0.0389(4) 0.3081(5) 0.0466(12) Uani 1 1 d .
H21A H 0.5947 0.0112 0.3559 0.070 Uiso 1 1 calc R
H21B H 0.5860 -0.1009 0.2966 0.070 Uiso 1 1 calc R
H21C H 0.6495 -0.0101 0.2270 0.070 Uiso 1 1 calc R
C22 C 0.8368(5) -0.1432(3) 0.3085(5) 0.0418(11) Uani 1 1 d .
H22A H 0.9178 -0.1588 0.3570 0.063 Uiso 1 1 calc R
H22B H 0.8518 -0.1151 0.2278 0.063 Uiso 1 1 calc R
H22C H 0.7868 -0.2059 0.2960 0.063 Uiso 1 1 calc R
C23 C 0.7667(4) 0.1340(3) 0.4959(4) 0.0373(10) Uani 1 1 d .
H23 H 0.6995 0.1631 0.4340 0.045 Uiso 1 1 calc R
C24 C 0.7015(5) 0.0822(5) 0.5970(5) 0.0598(16) Uani 1 1 d .
H24A H 0.6500 0.0253 0.5611 0.090 Uiso 1 1 calc R
H24B H 0.6474 0.1318 0.6333 0.090 Uiso 1 1 calc R
H24C H 0.7652 0.0563 0.6617 0.090 Uiso 1 1 calc R
C25 C 0.8445(5) 0.2224(4) 0.5533(5) 0.0458(12) Uani 1 1 d .
H25A H 0.8862 0.2571 0.4891 0.069 Uiso 1 1 calc R
H25B H 0.9083 0.1966 0.6179 0.069 Uiso 1 1 calc R
H25C H 0.7892 0.2708 0.5900 0.069 Uiso 1 1 calc R
C26 C 0.7501(4) 0.1464(3) 0.1102(4) 0.0335(9) Uani 1 1 d .
C27 C 0.6498(4) 0.1277(3) 0.0021(4) 0.0350(11) Uani 1 1 d .
C28 C 0.5704(5) 0.2076(4) -0.0360(5) 0.0516(14) Uani 1 1 d .
H28 H 0.5801 0.2719 0.0046 0.062 Uiso 1 1 calc R
C29 C 0.4768(5) 0.1938(6) -0.1333(6) 0.068(2) Uani 1 1 d .
H29 H 0.4229 0.2493 -0.1597 0.082 Uiso 1 1 calc R
C30 C 0.4605(5) 0.1026(8) -0.1917(4) 0.0713(18) Uani 1 1 d .
H30 H 0.3953 0.0939 -0.2582 0.086 Uiso 1 1 calc R
C31 C 0.5385(5) 0.0230(5) -0.1542(5) 0.0604(17) Uani 1 1 d .
H31 H 0.5274 -0.0411 -0.1949 0.073 Uiso 1 1 calc R
C32 C 0.6323(5) 0.0350(5) -0.0588(5) 0.0475(12) Uani 1 1 d .
H32 H 0.6862 -0.0209 -0.0338 0.057 Uiso 1 1 calc R
N1 N 0.8467(3) 0.0839(3) 0.1290(3) 0.0335(9) Uani 1 1 d .
Ni1 Ni 0.97640(4) 0.09938(4) 0.26332(4) 0.02690(12) Uani 1 1 d .
O1 O 0.7372(3) 0.2196(3) 0.1789(4) 0.0539(10) Uani 1 1 d .
P1 P 1.12764(9) 0.10699(11) 0.14802(9) 0.0285(2) Uani 1 1 d .
P2 P 0.86430(10) 0.04913(8) 0.41214(10) 0.0288(2) Uani 1 1 d .
H2 H 0.843(4) 0.042(4) 0.078(4) 0.033(14) Uiso 1 1 d .

loop_
_atom_site_aniso_label
_atom_site_aniso_U_11
_atom_site_aniso_U_22
_atom_site_aniso_U_33
_atom_site_aniso_U_23
_atom_site_aniso_U_13
_atom_site_aniso_U_12
C1 0.0245(19) 0.032(2) 0.026(2) 0.0009(15) -0.0010(16) 0.0029(14)
C2 0.025(2) 0.030(2) 0.035(2) 0.0034(18) -0.0048(17) 0.0020(16)
C3 0.027(2) 0.031(2) 0.035(2) 0.0025(18) 0.0029(17) 0.0002(17)
C4 0.034(2) 0.050(3) 0.048(3) 0.008(2) 0.007(2) 0.000(2)
C5 0.026(2) 0.046(3) 0.073(4) 0.005(3) 0.006(2) -0.004(2)
C6 0.029(2) 0.047(3) 0.068(4) -0.005(3) -0.008(2) -0.002(2)
C7 0.031(2) 0.039(3) 0.048(3) -0.005(2) -0.007(2) 0.0054(19)
C8 0.036(2) 0.033(2) 0.024(2) -0.0037(18) -0.0004(17) 0.0024(18)
C9 0.037(2) 0.035(2) 0.024(2) -0.0002(17) 0.0043(18) 0.0042(18)
C10 0.049(3) 0.040(3) 0.031(2) 0.0087(19) 0.008(2) 0.005(2)
C11 0.065(3) 0.041(3) 0.032(3) 0.010(2) 0.001(2) 0.007(2)
C12 0.049(3) 0.044(3) 0.039(3) 0.002(2) -0.007(2) 0.013(2)
C13 0.039(3) 0.040(2) 0.033(2) 0.0030(19) -0.0056(19) 0.004(2)
C14 0.045(3) 0.030(2) 0.042(3) 0.0023(19) 0.011(2) 0.0009(19)
C15 0.065(4) 0.043(3) 0.065(4) 0.003(3) 0.034(3) 0.015(3)
C16 0.060(3) 0.035(3) 0.066(4) 0.013(2) 0.020(3) 0.007(2)
C17 0.033(2) 0.042(3) 0.033(2) 0.0075(19) 0.0086(19) 0.0029(19)
C18 0.057(3) 0.064(3) 0.028(2) 0.017(2) 0.000(2) -0.004(3)
C19 0.073(4) 0.044(3) 0.050(3) 0.020(2) 0.013(3) 0.017(3)
C20 0.036(2) 0.032(2) 0.037(2) 0.0016(18) 0.0078(19) -0.0044(18)
C21 0.038(3) 0.044(3) 0.057(3) -0.007(2) 0.004(2) -0.010(2)
C22 0.048(3) 0.036(2) 0.041(3) -0.002(2) 0.005(2) -0.006(2)
C23 0.038(2) 0.042(3) 0.033(2) -0.0028(18) 0.0057(19) 0.0014(18)
C24 0.069(3) 0.062(4) 0.054(3) -0.007(3) 0.033(3) 0.000(3)
C25 0.054(3) 0.042(3) 0.042(3) -0.008(2) 0.008(2) 0.003(2)
C26 0.029(2) 0.039(2) 0.032(2) 0.0033(19) -0.0011(18) -0.0042(18)
C27 0.0240(19) 0.052(3) 0.029(2) 0.0066(18) 0.0000(16) -0.0106(17)
C28 0.040(3) 0.055(3) 0.057(3) 0.022(3) -0.006(2) -0.011(2)
C29 0.037(3) 0.096(5) 0.067(4) 0.048(4) -0.016(3) -0.017(3)
C30 0.044(3) 0.128(5) 0.037(3) 0.023(4) -0.013(2) -0.039(4)
C31 0.048(3) 0.097(5) 0.034(3) -0.016(3) -0.001(2) -0.026(3)
C32 0.038(3) 0.067(4) 0.037(3) -0.008(3) 0.004(2) -0.006(2)
N1 0.0295(17) 0.045(3) 0.0254(17) -0.0051(18) 0.0003(14) -0.0032(17)
Ni1 0.0245(2) 0.0326(2) 0.0232(2) 0.0016(3) 0.00132(17) -0.0003(3)
O1 0.046(2) 0.047(2) 0.064(2) -0.0210(18) -0.0144(18) 0.0089(16)
P1 0.0274(5) 0.0317(5) 0.0265(5) 0.0031(5) 0.0039(4) -0.0003(5)
P2 0.0295(5) 0.0309(5) 0.0265(5) 0.0003(4) 0.0055(4) -0.0013(4)

loop_
_atom_type_symbol
_atom_type_description
_atom_type_scat_dispersion_real
_atom_type_scat_dispersion_imag
_atom_type_scat_source
C C 0.0033 0.0016 'International Tables Vol C Tables 4.2.6.8 and 6.1.1.4'
H H 0.0000 0.0000 'International Tables Vol C Tables 4.2.6.8 and 6.1.1.4'
N N 0.0061 0.0033 'International Tables Vol C Tables 4.2.6.8 and 6.1.1.4'
Ni Ni 0.3393 1.1124 'International Tables Vol C Tables 4.2.6.8 and 6.1.1.4'
O O 0.0106 0.0060 'International Tables Vol C Tables 4.2.6.8 and 6.1.1.4'
P P 0.1023 0.0942 'International Tables Vol C Tables 4.2.6.8 and 6.1.1.4'

loop_
_geom_angle_atom_site_label_1
_geom_angle_atom_site_label_2
_geom_angle_atom_site_label_3
_geom_angle
C8 C1 C2 115.5(3)
C8 C1 Ni1 110.3(3)
C2 C1 Ni1 116.7(3)
C8 C1 H1 104.2
C2 C1 H1 104.2
Ni1 C1 H1 104.2
C3 C2 C7 117.4(4)
C3 C2 C1 119.6(4)
C7 C2 C1 122.8(4)
C4 C3 C2 121.3(4)
C4 C3 P1 127.3(4)
C2 C3 P1 111.4(3)
C3 C4 C5 119.7(5)
C3 C4 H4 120.2
C5 C4 H4 120.2
C6 C5 C4 120.0(5)
C6 C5 H5 120.0
C4 C5 H5 120.0
C5 C6 C7 120.3(5)
C5 C6 H6 119.8
C7 C6 H6 119.8
C6 C7 C2 121.3(5)
C6 C7 H7 119.4
C2 C7 H7 119.4
C13 C8 C9 118.1(4)
C13 C8 C1 125.3(4)
C9 C8 C1 116.5(4)
C10 C9 C8 120.1(4)
C10 C9 P2 127.2(4)
C8 C9 P2 112.3(3)
C11 C10 C9 120.6(5)
C11 C10 H10 119.7
C9 C10 H10 119.7
C12 C11 C10 119.5(4)
C12 C11 H11 120.3
C10 C11 H11 120.3
C11 C12 C13 120.9(4)
C11 C12 H12 119.5
C13 C12 H12 119.5
C12 C13 C8 120.6(5)
C12 C13 H13 119.7
C8 C13 H13 119.7
C16 C14 C15 111.4(4)
C16 C14 P1 109.5(3)
C15 C14 P1 115.2(3)
C16 C14 H14 106.8
C15 C14 H14 106.8
P1 C14 H14 106.8
C14 C15 H15A 109.5
C14 C15 H15B 109.5
H15A C15 H15B 109.5
C14 C15 H15C 109.5
H15A C15 H15C 109.5
H15B C15 H15C 109.5
C14 C16 H16A 109.5
C14 C16 H16B 109.5
H16A C16 H16B 109.5
C14 C16 H16C 109.5
H16A C16 H16C 109.5
H16B C16 H16C 109.5
C19 C17 C18 111.4(4)
C19 C17 P1 108.9(3)
C18 C17 P1 113.7(3)
C19 C17 H17 107.5
C18 C17 H17 107.5
P1 C17 H17 107.5
C17 C18 H18A 109.5
C17 C18 H18B 109.5
H18A C18 H18B 109.5
C17 C18 H18C 109.5
H18A C18 H18C 109.5
H18B C18 H18C 109.5
C17 C19 H19A 109.5
C17 C19 H19B 109.5
H19A C19 H19B 109.5
C17 C19 H19C 109.5
H19A C19 H19C 109.5
H19B C19 H19C 109.5
C21 C20 C22 112.1(4)
C21 C20 P2 112.0(3)
C22 C20 P2 109.6(3)
C21 C20 H20 107.6
C22 C20 H20 107.6
P2 C20 H20 107.6
C20 C21 H21A 109.5
C20 C21 H21B 109.5
H21A C21 H21B 109.5
C20 C21 H21C 109.5
H21A C21 H21C 109.5
H21B C21 H21C 109.5
C20 C22 H22A 109.5
C20 C22 H22B 109.5
H22A C22 H22B 109.5
C20 C22 H22C 109.5
H22A C22 H22C 109.5
H22B C22 H22C 109.5
C25 C23 C24 108.5(4)
C25 C23 P2 110.6(3)
C24 C23 P2 114.8(3)
C25 C23 H23 107.6
C24 C23 H23 107.6
P2 C23 H23 107.6
C23 C24 H24A 109.5
C23 C24 H24B 109.5
H24A C24 H24B 109.5
C23 C24 H24C 109.5
H24A C24 H24C 109.5
H24B C24 H24C 109.5
C23 C25 H25A 109.5
C23 C25 H25B 109.5
H25A C25 H25B 109.5
C23 C25 H25C 109.5
H25A C25 H25C 109.5
H25B C25 H25C 109.5
O1 C26 N1 122.1(4)
O1 C26 C27 118.4(4)
N1 C26 C27 119.5(4)
C28 C27 C32 118.5(4)
C28 C27 C26 117.7(4)
C32 C27 C26 123.8(4)
C29 C28 C27 119.7(6)
C29 C28 H28 120.1
C27 C28 H28 120.1
C30 C29 C28 121.1(6)
C30 C29 H29 119.4
C28 C29 H29 119.4
C29 C30 C31 119.4(5)
C29 C30 H30 120.3
C31 C30 H30 120.3
C32 C31 C30 120.5(6)
C32 C31 H31 119.7
C30 C31 H31 119.7
C31 C32 C27 120.7(6)
C31 C32 H32 119.7
C27 C32 H32 119.7
C26 N1 Ni1 122.8(3)
C26 N1 H2 111(3)
Ni1 N1 H2 126(4)
N1 Ni1 C1 175.38(18)
N1 Ni1 P1 95.01(11)
C1 Ni1 P1 85.77(12)
N1 Ni1 P2 96.94(11)
C1 Ni1 P2 83.62(12)
P1 Ni1 P2 159.94(5)
C3 P1 C14 107.6(2)
C3 P1 C17 104.1(2)
C14 P1 C17 105.0(2)
C3 P1 Ni1 105.06(14)
C14 P1 Ni1 112.35(15)
C17 P1 Ni1 121.71(15)
C9 P2 C23 106.8(2)
C9 P2 C20 104.1(2)
C23 P2 C20 104.3(2)
C9 P2 Ni1 98.86(14)
C23 P2 Ni1 124.45(15)
C20 P2 Ni1 116.02(15)

loop_
_geom_bond_atom_site_label_1
_geom_bond_atom_site_label_2
_geom_bond_distance
C1 C8 1.511(6)
C1 C2 1.513(6)
C1 Ni1 1.973(4)
C1 H1 1.0000
C2 C3 1.386(6)
C2 C7 1.398(6)
C3 C4 1.383(6)
C3 P1 1.800(4)
C4 C5 1.384(7)
C4 H4 0.9500
C5 C6 1.365(8)
C5 H5 0.9500
C6 C7 1.374(7)
C6 H6 0.9500
C7 H7 0.9500
C8 C13 1.387(6)
C8 C9 1.405(6)
C9 C10 1.384(6)
C9 P2 1.805(4)
C10 C11 1.375(6)
C10 H10 0.9500
C11 C12 1.368(7)
C11 H11 0.9500
C12 C13 1.382(6)
C12 H12 0.9500
C13 H13 0.9500
C14 C16 1.513(6)
C14 C15 1.514(7)
C14 P1 1.835(4)
C14 H14 1.0000
C15 H15A 0.9800
C15 H15B 0.9800
C15 H15C 0.9800
C16 H16A 0.9800
C16 H16B 0.9800
C16 H16C 0.9800
C17 C19 1.520(7)
C17 C18 1.522(6)
C17 P1 1.839(4)
C17 H17 1.0000
C18 H18A 0.9800
C18 H18B 0.9800
C18 H18C 0.9800
C19 H19A 0.9800
C19 H19B 0.9800
C19 H19C 0.9800
C20 C21 1.522(6)
C20 C22 1.523(6)
C20 P2 1.845(4)
C20 H20 1.0000
C21 H21A 0.9800
C21 H21B 0.9800
C21 H21C 0.9800
C22 H22A 0.9800
C22 H22B 0.9800
C22 H22C 0.9800
C23 C25 1.515(6)
C23 C24 1.524(6)
C23 P2 1.833(4)
C23 H23 1.0000
C24 H24A 0.9800
C24 H24B 0.9800
C24 H24C 0.9800
C25 H25A 0.9800
C25 H25B 0.9800
C25 H25C 0.9800
C26 O1 1.232(5)
C26 N1 1.313(6)
C26 C27 1.515(6)
C27 C28 1.380(7)
C27 C32 1.383(7)
C28 C29 1.379(7)
C28 H28 0.9500
C29 C30 1.354(11)
C29 H29 0.9500
C30 C31 1.365(10)
C30 H30 0.9500
C31 C32 1.365(7)
C31 H31 0.9500
C32 H32 0.9500
N1 Ni1 1.902(3)
N1 H2 0.78(5)
Ni1 P1 2.1544(10)
Ni1 P2 2.2165(11)
